data_7704529
loop_
_publ_author_name
'Burt, Liam K.'
'Hill, Anthony F.'

_publ_section_title
;
 Heterobimetallic \m<sub>2</sub>-carbido complexes of platinum and
 tungsten.
;
_journal_issue 24
_journal_name_full 'Dalton transactions (Cambridge, England : 2003)'
_journal_page_first 8143
_journal_page_last 8161
_journal_paper_doi 10.1039/d0dt01617a
_journal_volume 49
_journal_year 2020
_chemical_formula_moiety 'C H Cl3, C44 H47 B2 N10 O2 P Pt0.972 S2 W0.972, 0.028(Pt1), 0.028(W1)'
_chemical_formula_sum 'C45 H48 B2 Cl3 N10 O2 P Pt S2 W'
_chemical_formula_weight 1362.93
_space_group_crystal_system triclinic
_space_group_IT_number 2
_space_group_name_Hall '-P 1'
_space_group_name_H-M_alt 'P -1'
_atom_sites_solution_hydrogens mixed
_atom_sites_solution_primary dual
_audit_creation_date 2020-04-17
_audit_creation_method
;
Olex2 1.3
(compiled 2020.02.04 svn.rd84adfe8 for OlexSys, GUI svn.r6032)
;
_audit_update_record
;
2020-04-18 deposited with the CCDC.	2020-05-29 downloaded from the CCDC.
;
_cell_angle_alpha 74.259(4)
_cell_angle_beta 82.640(5)
_cell_angle_gamma 76.417(5)
_cell_formula_units_Z 2
_cell_length_a 11.8325(10)
_cell_length_b 12.6410(5)
_cell_length_c 18.1325(7)
_cell_measurement_reflns_used 6546
_cell_measurement_temperature 150.00(10)
_cell_measurement_theta_max 72.6650
_cell_measurement_theta_min 4.7350
_cell_volume 2531.4(3)
_computing_cell_refinement 'CrysAlisPro 1.171.40.36a (Rigaku OD, 2018)'
_computing_data_collection 'CrysAlisPro 1.171.40.36a (Rigaku OD, 2018)'
_computing_data_reduction 'CrysAlisPro 1.171.40.36a (Rigaku OD, 2018)'
_computing_molecular_graphics 'Olex2 1.3 (Dolomanov et al., 2009)'
_computing_publication_material 'Olex2 1.3 (Dolomanov et al., 2009)'
_computing_structure_refinement 'SHELXL 2018/3 (Sheldrick, 2015)'
_computing_structure_solution 'SHELXT 2014/5 (Sheldrick, 2014)'
_diffrn_ambient_environment N~2~
_diffrn_ambient_temperature 150.00(10)
_diffrn_detector 'CCD plate'
_diffrn_detector_area_resol_mean 8.1297
_diffrn_detector_type EosS2
_diffrn_measured_fraction_theta_full 0.996
_diffrn_measured_fraction_theta_max 0.971
_diffrn_measurement_details
;
List of Runs (angles in degrees, time in seconds):

  # Type    Start    End  Width  t~exp~   \w     \q     \k     \f   Frames
#--------------------------------------------------------------------------
  1  \w    -31.00  18.00   1.00   10.00    --   38.31 -19.00  60.00   49
  2  \w     37.00  63.00   1.00   10.00    --   38.31  57.00  60.00   26
  3  \w     67.00 104.00   1.00   10.00    --   38.31  57.00 -90.00   37
  4  \w     40.00  69.00   1.00   10.00    --   38.31 -99.00 -30.00   29
  5  \w    -29.00   3.00   1.00   10.00    --   38.31 -44.00-117.00   32
  6  \w     35.00  75.00   1.00   10.00    --   38.31 -99.00 120.00   40
  7  \w     31.00  65.00   1.00   10.00    --   38.31  19.00   0.00   34
  8  \w     20.00  51.00   1.00   10.00    --   38.31  38.00 120.00   31
  9  \w     28.00  53.00   1.00   10.00    --   38.31 -57.00 -30.00   25
 10  \w    -29.00  35.00   1.00   10.00    --   38.31 -57.00-120.00   64
 11  \w    -18.00  17.00   1.00   10.00    --   38.31 -77.00 150.00   35
 12  \w     19.00  65.00   1.00   10.00    --   38.31 -77.00-180.00   46
 13  \w     -9.00  36.00   1.00   10.00    --   38.31 -57.00-150.00   45
 14  \w     27.00  54.00   1.00   10.00    --   38.31  57.00 -60.00   27
 15  \w     81.00 106.00   1.00   10.00    --   38.31  19.00   0.00   25
 16  \w     61.00  92.00   1.00   10.00    --   38.31-125.00-180.00   31
 17  \w     -3.00  52.00   1.00   10.00    --   38.31 -57.00  90.00   55
 18  \w     69.00  94.00   1.00   10.00    --   38.31  38.00 120.00   25
 19  \w     76.00 106.00   1.00   10.00    --   38.31   0.00  60.00   30
 20  \w     13.00  46.00   1.00   10.00    --   38.31 -57.00 -90.00   33
 21  \w    -28.00  -3.00   1.00   10.00    --   38.31 -57.00 -30.00   25
 22  \w     26.00  64.00   1.00   10.00    --   38.31 -77.00-150.00   38
 23  \w     38.00  77.00   1.00   10.00    --   38.31  38.00  30.00   39
 24  \w     32.00  59.00   1.00   10.00    --   38.31 -77.00 150.00   27
 25  \w     36.00  65.00   1.00   10.00    --   38.31 -77.00  60.00   29
 26  \w    -23.00  55.00   1.00   10.00    --   38.31   0.00  60.00   78
 27  \w    -21.00   9.00   1.00   10.00    --   38.31 -77.00-150.00   30
 28  \w      6.00  36.00   1.00   10.00    --   38.31 -99.00   0.00   30
 29  \w     47.00  72.00   1.00   10.00    --   38.31 -99.00   0.00   25
 30  \w     23.00  51.00   1.00   10.00    --   38.31  57.00 150.00   28
 31  \w     73.00  98.00   1.00   10.00    --   38.31  57.00 150.00   25
 32  \w     46.00  91.00   1.00   10.00    --   38.31-125.00 120.00   45
 33  \w     51.00  97.00   1.00   10.00    --   38.31  38.00-150.00   46
 34  \w      3.00  28.00   1.00   10.00    --   38.31 -38.00-180.00   25
 35  \w     20.00  51.00   1.00   10.00    --   38.31 -38.00 120.00   31
 36  \w     44.00  87.00   1.00   10.00    --   38.31-125.00 150.00   43
 37  \w    -17.00  12.00   1.00   10.00    --   38.31 -19.00 -30.00   29
 38  \w     21.00  48.00   1.00   10.00    --   38.31 -19.00 -30.00   27
 39  \w    100.00 131.00   1.00   12.00    --  111.00  50.00 -90.00   31
 40  \w    126.00 173.00   1.00   12.00    --  111.00  38.00 -60.00   47
 41  \w     98.00 176.00   1.00   12.00    --  111.00  50.00-120.00   78
 42  \w     53.00 104.00   1.00   12.00    --  111.00 -92.00-180.00   51
 43  \w    106.00 172.00   1.00   12.00    --  111.00  77.00 150.00   66
 44  \w    114.00 178.00   1.00   12.00    --  111.00  77.00-150.00   64
 45  \w     85.00 131.00   1.00   12.00    --  111.00 -64.00 -60.00   46
 46  \w     45.00 129.00   1.00   12.00    --  111.00 -38.00  90.00   84
 47  \w     84.00 109.00   1.00   12.00    --  111.00-111.00 150.00   25
 48  \w     46.00  84.00   1.00   12.00    --  111.00 -50.00 -90.00   38
 49  \w     44.00 106.00   1.00   12.00    --  111.00 -92.00 -60.00   62
 50  \w    140.00 176.00   1.00   12.00    --  111.00  50.00  60.00   36
 51  \w     42.00  69.00   1.00   12.00    --  111.00-111.00 150.00   27
 52  \w     55.00 107.00   1.00   12.00    --  111.00-111.00  90.00   52
 53  \w    104.00 168.00   1.00   12.00    --  111.00  77.00-180.00   64
 54  \w     80.00 107.00   1.00   12.00    --  111.00-111.00  60.00   27
 55  \w    111.00 171.00   1.00   12.00    --  111.00 111.00 120.00   60
 56  \w     44.00  97.00   1.00   12.00    --  111.00 -77.00  90.00   53
 57  \w     67.00 113.00   1.00   12.00    --  111.00 -50.00-180.00   46
 58  \w    144.00 174.00   1.00   12.00    --  111.00  50.00 -90.00   30
 59  \w     74.00 109.00   1.00   12.00    --  111.00-111.00 -90.00   35
 60  \w     74.00 122.00   1.00   12.00    --  111.00 -53.00 133.38   48
 61  \w     41.00 111.00   1.00   12.00    --  111.00 -15.00-145.07   70
;
_diffrn_measurement_device 'four-circle diffractometer'
_diffrn_measurement_device_type 'SuperNova, Dual, Cu at home/near, EosS2'
_diffrn_measurement_method '\w scans'
_diffrn_orient_matrix_type 'CrysAlisPro convention (1999,Acta A55,543-557)'
_diffrn_orient_matrix_UB_11 0.0595581000
_diffrn_orient_matrix_UB_12 0.0591575000
_diffrn_orient_matrix_UB_13 0.0431251000
_diffrn_orient_matrix_UB_21 0.0926175000
_diffrn_orient_matrix_UB_22 -0.1087938000
_diffrn_orient_matrix_UB_23 0.0242747000
_diffrn_orient_matrix_UB_31 0.0768179000
_diffrn_orient_matrix_UB_32 0.0378620000
_diffrn_orient_matrix_UB_33 -0.0733480000
_diffrn_radiation_monochromator mirror
_diffrn_radiation_probe x-ray
_diffrn_radiation_type 'Cu K\a'
_diffrn_radiation_wavelength 1.54184
_diffrn_reflns_av_R_equivalents 0.0523
_diffrn_reflns_av_unetI/netI 0.0890
_diffrn_reflns_Laue_measured_fraction_full 0.996
_diffrn_reflns_Laue_measured_fraction_max 0.971
_diffrn_reflns_limit_h_max 14
_diffrn_reflns_limit_h_min -10
_diffrn_reflns_limit_k_max 15
_diffrn_reflns_limit_k_min -15
_diffrn_reflns_limit_l_max 20
_diffrn_reflns_limit_l_min -22
_diffrn_reflns_number 23660
_diffrn_reflns_point_group_measured_fraction_full 0.996
_diffrn_reflns_point_group_measured_fraction_max 0.971
_diffrn_reflns_theta_full 67.684
_diffrn_reflns_theta_max 73.722
_diffrn_reflns_theta_min 3.941
_diffrn_source 'micro-focus sealed X-ray tube'
_diffrn_source_type 'SuperNova (Cu) X-ray Source'
_exptl_absorpt_coefficient_mu 12.146
_exptl_absorpt_correction_T_max 0.756
_exptl_absorpt_correction_T_min 0.320
_exptl_absorpt_correction_type analytical
_exptl_absorpt_process_details
;
CrysAlisPro 1.171.40.36a (Rigaku Oxford Diffraction, 2018)
Analytical numeric absorption correction using a multifaceted crystal
			model based on expressions derived by R.C. Clark & J.S. Reid.
(Clark, R. C. & Reid, J. S. (1995). Acta Cryst. A51, 887-897)
Empirical absorption correction using spherical harmonics,
 implemented in SCALE3 ABSPACK scaling algorithm.
;
_exptl_crystal_colour 'clear light orange'
_exptl_crystal_density_diffrn 1.788
_exptl_crystal_description plate
_exptl_crystal_F_000 1328
_exptl_crystal_size_max 0.199
_exptl_crystal_size_mid 0.062
_exptl_crystal_size_min 0.03
_refine_diff_density_max 2.819
_refine_diff_density_min -2.004
_refine_diff_density_rms 0.203
_refine_ls_extinction_method none
_refine_ls_goodness_of_fit_ref 1.058
_refine_ls_hydrogen_treatment mixed
_refine_ls_matrix_type full
_refine_ls_number_parameters 624
_refine_ls_number_reflns 9955
_refine_ls_number_restraints 18
_refine_ls_restrained_S_all 1.057
_refine_ls_R_factor_all 0.1056
_refine_ls_R_factor_gt 0.0613
_refine_ls_shift/su_max 0.001
_refine_ls_shift/su_mean 0.000
_refine_ls_structure_factor_coef Fsqd
_refine_ls_weighting_details 'w=1/[\s^2^(Fo^2^)+(0.0503P)^2^+28.3154P] where P=(Fo^2^+2Fc^2^)/3'
_refine_ls_weighting_scheme calc
_refine_ls_wR_factor_gt 0.1371
_refine_ls_wR_factor_ref 0.1626
_reflns_Friedel_coverage 0.000
_reflns_number_gt 6644
_reflns_number_total 9955
_reflns_threshold_expression 'I > 2\s(I)'
_cod_data_source_file d0dt01617a2.cif
_cod_data_source_block 13
_cod_depositor_comments 'Adding full bibliography for 7704524--7704531.cif.'
_cod_database_code 7704529
_shelx_shelxl_version_number 2018/3
_chemical_oxdiff_formula 'C45 H47 O2 N10 P1Cl3 B2 S2 Pt1 W1'
_chemical_oxdiff_usercomment 'Vap diff, n-Pent into CHCl3 @ 0 deg C'
_shelx_space_group_comment
;
The symmetry employed for this shelxl refinement is uniquely defined
by the following loop, which should always be used as a source of
symmetry information in preference to the above space-group names.
They are only intended as comments.
;
_reflns_odcompleteness_completeness 98.62
_reflns_odcompleteness_iscentric 1
_reflns_odcompleteness_theta 71.98
_olex2_refinement_description
;
1. Fixed Uiso
 At 1.2 times of:
  All B(H) groups, All C(H) groups
 At 1.5 times of:
  All C(H,H,H) groups
2. Restrained distances
 B1-H1
 1.15 with sigma of 0.02
 B2-H2A = B2-H2B
 1.15 with sigma of 0.02
3. Rigid bond restraints
 Pt1, W1, C1
 with sigma for 1-2 distances of 0.005 and sigma for 1-3 distances of 0.005
4. Uiso/Uaniso restraints and constraints
Pt1 \\sim W1 \\sim C1: within 2A with sigma of 0.02 and sigma for terminal
atoms of 0.04 within 2A
Uanis(C15) = Uanis(C16) = Uanis(C17)
5. Others
 Sof(Pt2)=Sof(W2)=1-FVAR(1)
 Sof(Pt1)=Sof(W1)=FVAR(1)
6.a Ternary CH refined with riding coordinates:
 C60(H60)
6.b Aromatic/amide H refined with riding coordinates:
 C6(H6), C11(H11), C21(H21), C22(H22), C23(H23), C24(H24), C31(H31), C32(H32),
 C33(H33), C41(H41), C42(H42), C43(H43), C44(H44), C45(H45), C51(H51), C52(H52),
  C53(H53), C54(H54), C55(H55)
6.c Idealised Me refined as rotating group:
 C4(H4A,H4B,H4C), C8(H8A,H8B,H8C), C9(H9A,H9B,H9C), C13(H13A,H13B,H13C),
 C14(H14A,H14B,H14C), C18(H18A,H18B,H18C), C20(H20A,H20B,H20C), C25(H25A,H25B,
 H25C)
;
_ins_header
;
TITL LB015_Faces_050Filt in P-1 
REM P-1 (#2 in standard setting)
CELL 1.54184  11.832548  12.640954  18.132545  74.2589  82.6395  76.4174
ZERR    2.00   0.000962   0.000532   0.000670   0.0035   0.0047   0.0051
LATT  1
SFAC C H B N O P S Cl W Pt
UNIT 90.00 94.00 4.00 20.00 4.00 2.00 4.00 6.00 2.00 2.00
TREF
HKLF 4
END
;
_olex2_submission_special_instructions 'No special instructions were received'
_oxdiff_exptl_absorpt_empirical_details
;
Empirical correction (ABSPACK) includes:
- Absorption correction using spherical harmonics
- Frame scaling
;
_oxdiff_exptl_absorpt_empirical_full_max 1.417
_oxdiff_exptl_absorpt_empirical_full_min 0.602

loop_
_space_group_symop_operation_xyz
'x, y, z'
'-x, -y, -z'

loop_
_atom_site_label
_atom_site_type_symbol
_atom_site_fract_x
_atom_site_fract_y
_atom_site_fract_z
_atom_site_U_iso_or_equiv
_atom_site_adp_type
_atom_site_occupancy
_atom_site_site_symmetry_order
_atom_site_calc_flag
_atom_site_refinement_flags_posn
_atom_site_refinement_flags_adp
_atom_site_refinement_flags_occupancy
_atom_site_disorder_assembly
_atom_site_disorder_group
C60 C 0.9585(14) 0.4314(14) 0.3866(10) 0.074(5) Uani 1 1 d . . . . .
H60 H 0.913739 0.422715 0.347526 0.088 Uiso 1 1 calc R U . A 1
H16 H 0.324(9) 0.400(9) 0.057(6) 0.03(3) Uiso 1 1 d . . . B 1
Pt1 Pt 0.80535(5) 0.23342(4) 0.26814(3) 0.03039(14) Uani 0.9723(15) 1 d . U P C 1
W1 W 0.63106(5) 0.52505(4) 0.18741(3) 0.03303(16) Uani 0.9723(15) 1 d . U P C 1
Cl1 Cl 1.0309(5) 0.2977(4) 0.4387(3) 0.0888(14) Uani 1 1 d . . . D 1
Cl2 Cl 1.0643(4) 0.5132(4) 0.3421(3) 0.0834(13) Uani 1 1 d . . . E 1
Cl3 Cl 0.8660(5) 0.5011(6) 0.4494(3) 0.112(2) Uani 1 1 d . . . F 1
S1 S 0.9355(3) 0.0480(2) 0.30447(16) 0.0377(7) Uani 1 1 d . . . C 1
S2 S 0.9574(3) 0.3238(3) 0.20867(19) 0.0442(8) Uani 1 1 d . . . C 1
P1 P 0.6683(3) 0.1513(2) 0.34461(16) 0.0331(7) Uani 1 1 d . . . C 1
O1 O 0.8310(9) 0.5966(8) 0.2479(6) 0.059(3) Uani 1 1 d . . . C 1
O2 O 0.8144(10) 0.4765(9) 0.0524(5) 0.067(3) Uani 1 1 d . . . C 1
N1 N 0.5613(11) 0.7044(8) 0.1127(6) 0.045(3) Uani 1 1 d . . . C 1
N2 N 0.4464(10) 0.7414(7) 0.1047(6) 0.042(3) Uani 1 1 d . . . C 1
N3 N 0.4914(9) 0.5917(8) 0.2683(5) 0.038(2) Uani 1 1 d . . . C 1
N4 N 0.3884(9) 0.6594(8) 0.2431(5) 0.038(2) Uani 1 1 d . . . C 1
N5 N 0.4814(9) 0.4955(8) 0.1389(5) 0.036(2) Uani 1 1 d . . . C 1
N6 N 0.3725(9) 0.5640(8) 0.1408(5) 0.037(2) Uani 1 1 d . . . C 1
N7 N 0.9144(9) -0.1331(8) 0.2564(6) 0.042(2) Uani 1 1 d . . . C 1
N8 N 0.9541(10) 0.0049(9) 0.1607(6) 0.047(3) Uani 1 1 d . . . C 1
N9 N 1.0780(11) 0.1467(9) 0.1458(6) 0.050(3) Uani 1 1 d . . . C 1
N10 N 1.1830(11) 0.2107(10) 0.2079(6) 0.050(3) Uani 1 1 d . . . C 1
C1 C 0.7024(10) 0.3825(9) 0.2360(6) 0.031(2) Uani 1 1 d . U . C 1
C2 C 0.7559(12) 0.5698(10) 0.2248(7) 0.040(3) Uani 1 1 d . . . C 1
C3 C 0.7464(15) 0.4948(12) 0.1011(8) 0.058(4) Uani 1 1 d . . . C 1
C4 C 0.7429(13) 0.7611(11) 0.0476(8) 0.055(4) Uani 1 1 d . . . C 1
H4A H 0.776010 0.709223 0.092634 0.082 Uiso 1 1 calc R U . C 1
H4B H 0.762229 0.832776 0.041575 0.082 Uiso 1 1 calc R U . C 1
H4C H 0.773659 0.733100 0.003309 0.082 Uiso 1 1 calc R U . C 1
C5 C 0.6167(14) 0.7737(10) 0.0556(7) 0.047(3) Uani 1 1 d . . . C 1
C6 C 0.5326(16) 0.8544(10) 0.0133(8) 0.060(4) Uani 1 1 d . . . C 1
H6 H 0.545888 0.913423 -0.028019 0.072 Uiso 1 1 calc R U . C 1
C7 C 0.4251(14) 0.8313(9) 0.0436(7) 0.049(4) Uani 1 1 d . . . C 1
C8 C 0.3097(14) 0.8844(11) 0.0148(8) 0.064(4) Uani 1 1 d . . . C 1
H8A H 0.294630 0.847392 -0.021559 0.096 Uiso 1 1 calc R U . C 1
H8B H 0.307492 0.962255 -0.009772 0.096 Uiso 1 1 calc R U . C 1
H8C H 0.251488 0.878221 0.056898 0.096 Uiso 1 1 calc R U . C 1
C9 C 0.5899(12) 0.5201(11) 0.3900(7) 0.047(3) Uani 1 1 d . . . C 1
H9A H 0.614918 0.448780 0.377436 0.070 Uiso 1 1 calc R U . C 1
H9B H 0.565346 0.508572 0.443590 0.070 Uiso 1 1 calc R U . C 1
H9C H 0.653254 0.558781 0.378793 0.070 Uiso 1 1 calc R U . C 1
C10 C 0.4918(12) 0.5881(10) 0.3441(7) 0.042(3) Uani 1 1 d . . . C 1
C11 C 0.3880(12) 0.6538(10) 0.3656(7) 0.046(3) Uani 1 1 d . . . C 1
H11 H 0.366219 0.666601 0.414114 0.055 Uiso 1 1 calc R U . C 1
C12 C 0.3224(13) 0.6971(11) 0.3017(7) 0.047(3) Uani 1 1 d . . . C 1
C13 C 0.2084(15) 0.7737(12) 0.2934(9) 0.069(5) Uani 1 1 d . . . C 1
H13A H 0.217655 0.845911 0.261729 0.104 Uiso 1 1 calc R U . C 1
H13B H 0.174198 0.781444 0.343148 0.104 Uiso 1 1 calc R U . C 1
H13C H 0.158666 0.744055 0.270040 0.104 Uiso 1 1 calc R U . C 1
C14 C 0.5731(13) 0.3228(10) 0.0948(7) 0.053(4) Uani 1 1 d . . . C 1
H14A H 0.624959 0.303939 0.135182 0.080 Uiso 1 1 calc R U . C 1
H14B H 0.613897 0.348884 0.046338 0.080 Uiso 1 1 calc R U . C 1
H14C H 0.545596 0.257399 0.094148 0.080 Uiso 1 1 calc R U . C 1
C15 C 0.4717(12) 0.4134(10) 0.1082(7) 0.0422(18) Uani 1 1 d . . . C 1
C16 C 0.3567(13) 0.4267(10) 0.0921(7) 0.0422(18) Uani 1 1 d . . . C 1
C17 C 0.2941(12) 0.5236(10) 0.1123(7) 0.0422(18) Uani 1 1 d . . . C 1
C18 C 0.1675(13) 0.5801(12) 0.1066(8) 0.055(4) Uani 1 1 d . . . C 1
H18A H 0.159957 0.648207 0.066404 0.082 Uiso 1 1 calc R U . C 1
H18B H 0.136337 0.597374 0.154537 0.082 Uiso 1 1 calc R U . C 1
H18C H 0.125412 0.530662 0.095346 0.082 Uiso 1 1 calc R U . C 1
C19 C 0.9332(10) -0.0247(10) 0.2383(7) 0.036(3) Uani 1 1 d . . . C 1
C20 C 0.8810(14) -0.1948(10) 0.3336(8) 0.057(4) Uani 1 1 d . . . C 1
H20A H 0.875096 -0.148890 0.368848 0.086 Uiso 1 1 calc R U . C 1
H20B H 0.938948 -0.262371 0.349083 0.086 Uiso 1 1 calc R U . C 1
H20C H 0.807126 -0.213862 0.333573 0.086 Uiso 1 1 calc R U . C 1
C21 C 0.9253(12) -0.1693(12) 0.1910(8) 0.052(4) Uani 1 1 d . . . C 1
H21 H 0.916267 -0.238949 0.187757 0.063 Uiso 1 1 calc R U . C 1
C22 C 0.9516(13) -0.0854(11) 0.1318(8) 0.054(4) Uani 1 1 d . . . C 1
H22 H 0.965587 -0.087842 0.080595 0.065 Uiso 1 1 calc R U . C 1
C23 C 1.1905(14) 0.0870(13) 0.1442(9) 0.062(4) Uani 1 1 d . . . C 1
H23 H 1.217217 0.028609 0.120100 0.075 Uiso 1 1 calc R U . C 1
C24 C 1.2575(13) 0.1245(12) 0.1824(8) 0.056(4) Uani 1 1 d . . . C 1
H24 H 1.336472 0.097873 0.189811 0.067 Uiso 1 1 calc R U . C 1
C25 C 1.2187(13) 0.2743(12) 0.2543(8) 0.057(4) Uani 1 1 d . . . C 1
H25A H 1.217419 0.349936 0.224448 0.085 Uiso 1 1 calc R U . C 1
H25B H 1.296163 0.239300 0.269655 0.085 Uiso 1 1 calc R U . C 1
H25C H 1.165930 0.275298 0.299051 0.085 Uiso 1 1 calc R U . C 1
C26 C 1.0736(11) 0.2234(10) 0.1865(7) 0.040(3) Uani 1 1 d . . . C 1
C30 C 0.7322(12) 0.0702(10) 0.4360(6) 0.039(3) Uani 1 1 d . . . C 1
C31 C 0.7070(12) -0.0338(11) 0.4775(7) 0.045(3) Uani 1 1 d . . . C 1
H31 H 0.660014 -0.067728 0.457941 0.054 Uiso 1 1 calc R U . C 1
C32 C 0.7522(13) -0.0839(12) 0.5468(7) 0.053(4) Uani 1 1 d . . . C 1
H32 H 0.734984 -0.152369 0.574598 0.064 Uiso 1 1 calc R U . C 1
C33 C 0.8225(12) -0.0365(11) 0.5766(8) 0.051(3) Uani 1 1 d . . . C 1
H33 H 0.853552 -0.074231 0.623583 0.061 Uiso 1 1 calc R U . C 1
C34 C 0.8485(14) 0.0676(11) 0.5380(7) 0.051(4) Uani 1 1 d . . . C 1
C35 C 0.8019(11) 0.1205(10) 0.4675(6) 0.039(3) Uani 1 1 d . . . C 1
C40 C 0.6102(11) 0.0569(9) 0.3070(6) 0.036(3) Uani 1 1 d . . . C 1
C41 C 0.5216(11) 0.0059(10) 0.3460(7) 0.037(3) Uani 1 1 d . . . C 1
H41 H 0.487791 0.023151 0.391688 0.044 Uiso 1 1 calc R U . C 1
C42 C 0.4808(12) -0.0710(11) 0.3190(8) 0.050(3) Uani 1 1 d . . . C 1
H42 H 0.421027 -0.104624 0.346496 0.060 Uiso 1 1 calc R U . C 1
C43 C 0.5309(12) -0.0967(11) 0.2502(8) 0.048(3) Uani 1 1 d . . . C 1
H43 H 0.507919 -0.150974 0.233145 0.058 Uiso 1 1 calc R U . C 1
C44 C 0.6143(13) -0.0417(11) 0.2080(8) 0.051(4) Uani 1 1 d . . . C 1
H44 H 0.644216 -0.055237 0.160637 0.062 Uiso 1 1 calc R U . C 1
C45 C 0.6543(11) 0.0343(9) 0.2357(7) 0.037(3) Uani 1 1 d . . . C 1
H45 H 0.711030 0.070855 0.206660 0.045 Uiso 1 1 calc R U . C 1
C50 C 0.5393(11) 0.2376(10) 0.3769(7) 0.036(3) Uani 1 1 d . . . C 1
C51 C 0.4661(11) 0.3137(10) 0.3228(7) 0.040(3) Uani 1 1 d . . . C 1
H51 H 0.485039 0.318461 0.270781 0.048 Uiso 1 1 calc R U . C 1
C52 C 0.3659(13) 0.3822(10) 0.3457(8) 0.050(3) Uani 1 1 d . . . C 1
H52 H 0.318708 0.433631 0.309091 0.061 Uiso 1 1 calc R U . C 1
C53 C 0.3359(13) 0.3741(12) 0.4228(9) 0.055(4) Uani 1 1 d . . . C 1
H53 H 0.268363 0.420236 0.437833 0.066 Uiso 1 1 calc R U . C 1
C54 C 0.4033(13) 0.3000(12) 0.4768(8) 0.055(4) Uani 1 1 d . . . C 1
H54 H 0.381538 0.295186 0.528564 0.066 Uiso 1 1 calc R U . C 1
C55 C 0.5069(13) 0.2299(11) 0.4551(8) 0.050(3) Uani 1 1 d . . . C 1
H55 H 0.553236 0.178959 0.492367 0.060 Uiso 1 1 calc R U . C 1
B1 B 0.3586(15) 0.6783(12) 0.1603(9) 0.044(4) Uani 1 1 d D . . C 1
H1 H 0.267(5) 0.732(9) 0.150(7) 0.053 Uiso 1 1 d D U . G 1
B2 B 0.9768(18) 0.1223(14) 0.1113(9) 0.053(4) Uani 1 1 d D . . C 1
H2A H 0.984(13) 0.125(12) 0.047(2) 0.08(5) Uiso 1 1 d D . . H 1
H2B H 0.892(10) 0.188(13) 0.098(12) 0.15(8) Uiso 1 1 d D . . I 1
Pt2 Pt 0.5209(15) 0.4756(14) 0.0742(10) 0.031(5) Uiso 0.0277(15) 1 d . . P C 2
W2 W 0.341(2) 0.759(2) -0.0011(14) 0.051(7) Uiso 0.0277(15) 1 d . . P C 2

loop_
_atom_site_aniso_label
_atom_site_aniso_U_11
_atom_site_aniso_U_22
_atom_site_aniso_U_33
_atom_site_aniso_U_23
_atom_site_aniso_U_13
_atom_site_aniso_U_12
C60 0.059(11) 0.081(12) 0.072(11) -0.022(10) -0.005(9) 0.006(9)
Pt1 0.0443(3) 0.0240(2) 0.0245(3) -0.00577(19) 0.0015(2) -0.0126(2)
W1 0.0526(4) 0.0223(3) 0.0251(3) -0.0055(2) -0.0012(2) -0.0108(2)
Cl1 0.098(4) 0.083(3) 0.075(3) -0.005(2) 0.004(3) -0.023(3)
Cl2 0.079(3) 0.064(3) 0.103(4) -0.019(2) -0.011(3) -0.006(2)
Cl3 0.078(3) 0.173(6) 0.082(3) -0.062(4) -0.006(3) 0.018(3)
S1 0.0493(18) 0.0330(14) 0.0313(15) -0.0092(12) -0.0016(13) -0.0087(13)
S2 0.0520(19) 0.0338(15) 0.0473(18) -0.0089(13) 0.0073(15) -0.0173(14)
P1 0.0471(18) 0.0263(14) 0.0275(15) -0.0064(11) 0.0011(13) -0.0136(13)
O1 0.077(7) 0.050(6) 0.055(6) -0.008(5) -0.009(5) -0.031(5)
O2 0.084(8) 0.067(7) 0.038(6) -0.012(5) -0.003(5) 0.004(6)
N1 0.076(8) 0.023(5) 0.034(6) -0.003(4) -0.016(5) -0.005(5)
N2 0.069(8) 0.019(4) 0.034(6) -0.003(4) -0.012(5) -0.003(5)
N3 0.055(7) 0.027(5) 0.033(5) -0.013(4) -0.008(5) -0.002(5)
N4 0.055(7) 0.031(5) 0.028(5) -0.011(4) 0.007(5) -0.008(5)
N5 0.048(6) 0.031(5) 0.029(5) -0.005(4) -0.004(4) -0.009(4)
N6 0.049(6) 0.034(5) 0.027(5) -0.010(4) -0.001(4) -0.007(5)
N7 0.040(6) 0.029(5) 0.058(7) -0.013(5) 0.003(5) -0.006(4)
N8 0.060(7) 0.036(6) 0.047(7) -0.013(5) 0.002(5) -0.019(5)
N9 0.076(9) 0.045(6) 0.034(6) -0.011(5) 0.013(6) -0.028(6)
N10 0.063(8) 0.052(7) 0.040(6) -0.014(5) 0.004(5) -0.022(6)
C1 0.048(6) 0.029(4) 0.020(5) -0.004(4) -0.002(4) -0.016(4)
C2 0.058(8) 0.033(6) 0.029(6) 0.000(5) 0.000(6) -0.019(6)
C3 0.088(12) 0.046(8) 0.039(8) -0.007(6) -0.009(8) -0.013(8)
C4 0.083(11) 0.040(7) 0.041(8) 0.007(6) 0.002(7) -0.035(7)
C5 0.086(11) 0.026(6) 0.034(7) -0.011(5) 0.008(7) -0.023(7)
C6 0.117(14) 0.024(6) 0.038(8) -0.006(6) -0.012(8) -0.013(8)
C7 0.087(11) 0.020(5) 0.037(7) -0.005(5) -0.024(7) 0.005(6)
C8 0.100(13) 0.038(7) 0.046(8) -0.015(6) -0.003(8) 0.004(8)
C9 0.059(9) 0.050(8) 0.034(7) -0.012(6) 0.001(6) -0.018(7)
C10 0.070(9) 0.030(6) 0.033(7) -0.010(5) 0.000(6) -0.022(6)
C11 0.067(9) 0.040(7) 0.037(7) -0.023(6) 0.002(6) -0.013(6)
C12 0.070(10) 0.039(7) 0.037(7) -0.019(6) 0.008(6) -0.019(7)
C13 0.092(13) 0.046(8) 0.066(11) -0.020(8) 0.002(9) -0.004(8)
C14 0.091(11) 0.031(6) 0.042(7) -0.021(6) -0.011(7) -0.005(7)
C15 0.067(5) 0.032(4) 0.030(4) -0.012(3) -0.009(3) -0.007(4)
C16 0.067(5) 0.032(4) 0.030(4) -0.012(3) -0.009(3) -0.007(4)
C17 0.067(5) 0.032(4) 0.030(4) -0.012(3) -0.009(3) -0.007(4)
C18 0.068(10) 0.065(9) 0.041(8) -0.025(7) -0.002(7) -0.022(8)
C19 0.039(7) 0.032(6) 0.040(7) -0.014(5) 0.001(5) -0.008(5)
C20 0.086(11) 0.022(6) 0.055(9) 0.002(6) 0.006(8) -0.014(7)
C21 0.064(9) 0.047(8) 0.055(9) -0.028(7) 0.011(7) -0.020(7)
C22 0.075(10) 0.050(8) 0.044(8) -0.029(7) 0.016(7) -0.018(7)
C23 0.068(11) 0.060(9) 0.063(10) -0.027(8) 0.013(8) -0.017(8)
C24 0.043(8) 0.053(9) 0.061(9) -0.012(7) 0.007(7) 0.000(7)
C25 0.074(10) 0.060(9) 0.046(8) -0.016(7) 0.008(7) -0.038(8)
C26 0.047(8) 0.039(7) 0.037(7) -0.005(5) 0.012(6) -0.027(6)
C30 0.068(9) 0.033(6) 0.015(5) -0.004(4) 0.001(5) -0.014(6)
C31 0.054(8) 0.043(7) 0.045(8) -0.013(6) -0.002(6) -0.021(6)
C32 0.071(10) 0.049(8) 0.038(7) 0.009(6) -0.008(7) -0.029(7)
C33 0.062(9) 0.046(8) 0.041(8) 0.007(6) -0.014(7) -0.018(7)
C34 0.093(11) 0.047(7) 0.026(6) -0.008(6) -0.005(7) -0.040(8)
C35 0.054(8) 0.045(7) 0.021(6) -0.009(5) 0.011(5) -0.022(6)
C40 0.047(7) 0.033(6) 0.029(6) -0.009(5) -0.003(5) -0.012(5)
C41 0.049(7) 0.040(6) 0.028(6) -0.012(5) 0.004(5) -0.020(6)
C42 0.061(9) 0.045(7) 0.051(8) -0.013(6) 0.004(7) -0.030(7)
C43 0.063(9) 0.038(7) 0.051(8) -0.013(6) -0.014(7) -0.018(6)
C44 0.070(10) 0.041(7) 0.047(8) -0.022(6) -0.002(7) -0.010(7)
C45 0.047(7) 0.029(6) 0.036(6) -0.006(5) -0.007(5) -0.007(5)
C50 0.049(7) 0.034(6) 0.034(6) -0.010(5) 0.002(5) -0.023(6)
C51 0.048(8) 0.036(6) 0.042(7) -0.015(5) 0.000(6) -0.017(6)
C52 0.062(9) 0.032(7) 0.060(9) -0.009(6) -0.001(7) -0.020(6)
C53 0.057(9) 0.045(8) 0.069(10) -0.027(7) 0.007(8) -0.013(7)
C54 0.070(10) 0.053(8) 0.048(8) -0.031(7) 0.011(7) -0.014(8)
C55 0.076(10) 0.038(7) 0.043(8) -0.016(6) 0.005(7) -0.023(7)
B1 0.059(10) 0.031(7) 0.043(8) -0.016(6) -0.003(7) -0.004(7)
B2 0.088(14) 0.045(9) 0.034(8) -0.006(7) -0.005(8) -0.035(9)

loop_
_atom_type_symbol
_atom_type_description
_atom_type_scat_dispersion_real
_atom_type_scat_dispersion_imag
_atom_type_scat_source
C C 0.0181 0.0091 'International Tables Vol C Tables 4.2.6.8 and 6.1.1.4'
H H 0.0000 0.0000 'International Tables Vol C Tables 4.2.6.8 and 6.1.1.4'
B B 0.0090 0.0039 'International Tables Vol C Tables 4.2.6.8 and 6.1.1.4'
Cl Cl 0.3639 0.7018 'International Tables Vol C Tables 4.2.6.8 and 6.1.1.4'
N N 0.0311 0.0180 'International Tables Vol C Tables 4.2.6.8 and 6.1.1.4'
O O 0.0492 0.0322 'International Tables Vol C Tables 4.2.6.8 and 6.1.1.4'
P P 0.2955 0.4335 'International Tables Vol C Tables 4.2.6.8 and 6.1.1.4'
Pt Pt -4.5932 6.9264 'International Tables Vol C Tables 4.2.6.8 and 6.1.1.4'
S S 0.3331 0.5567 'International Tables Vol C Tables 4.2.6.8 and 6.1.1.4'
W W -5.4734 5.5774 'International Tables Vol C Tables 4.2.6.8 and 6.1.1.4'

loop_
_exptl_crystal_face_index_h
_exptl_crystal_face_index_k
_exptl_crystal_face_index_l
_exptl_crystal_face_perp_dist
7 -2 -2 0.0225
-5 -1 -9 0.0134
-6 0 6 0.0189
0 4 -9 0.0394
5 0 10 0.0157
5 2 9 0.0170
-1 -3 9 0.0363

loop_
_geom_angle_atom_site_label_1
_geom_angle_atom_site_label_2
_geom_angle_atom_site_label_3
_geom_angle
_geom_angle_site_symmetry_1
_geom_angle_site_symmetry_3
_geom_angle_publ_flag
Cl1 C60 H60 110.0 . . ?
Cl1 C60 Cl2 109.0(9) . . ?
Cl2 C60 H60 110.0 . . ?
Cl3 C60 H60 110.0 . . ?
Cl3 C60 Cl1 109.7(9) . . ?
Cl3 C60 Cl2 108.0(10) . . ?
S2 Pt1 S1 93.66(11) . . ?
P1 Pt1 S1 85.47(11) . . ?
P1 Pt1 S2 169.76(11) . . ?
C1 Pt1 S1 178.5(3) . . ?
C1 Pt1 S2 85.5(3) . . ?
C1 Pt1 P1 95.6(3) . . ?
N3 W1 N1 79.3(4) . . ?
N5 W1 N1 79.6(4) . . ?
N5 W1 N3 82.8(4) . . ?
C1 W1 N1 172.1(4) . . ?
C1 W1 N3 108.5(4) . . ?
C1 W1 N5 102.4(4) . . ?
C1 W1 C2 84.3(5) . . ?
C1 W1 C3 82.7(5) . . ?
C2 W1 N1 93.7(4) . . ?
C2 W1 N3 95.0(5) . . ?
C2 W1 N5 173.3(4) . . ?
C2 W1 C3 85.6(6) . . ?
C3 W1 N1 89.6(5) . . ?
C3 W1 N3 168.8(5) . . ?
C3 W1 N5 95.2(5) . . ?
C19 S1 Pt1 109.0(4) . . ?
C26 S2 Pt1 108.0(4) . . ?
C30 P1 Pt1 107.9(4) . . ?
C40 P1 Pt1 116.0(4) . . ?
C40 P1 C30 107.9(5) . . ?
C50 P1 Pt1 119.2(4) . . ?
C50 P1 C30 101.9(6) . . ?
C50 P1 C40 102.6(5) . . ?
N2 N1 W1 119.9(8) . . ?
N2 N1 C5 107.0(10) . . ?
C5 N1 W1 130.5(10) . . ?
N1 N2 C7 111.2(11) . . ?
N1 N2 B1 119.8(10) . . ?
C7 N2 B1 128.9(13) . . ?
N4 N3 W1 121.6(7) . . ?
C10 N3 W1 130.9(9) . . ?
C10 N3 N4 107.0(10) . . ?
N3 N4 B1 120.4(9) . . ?
C12 N4 N3 110.5(10) . . ?
C12 N4 B1 129.1(12) . . ?
N6 N5 W1 121.7(7) . . ?
C15 N5 W1 131.4(9) . . ?
C15 N5 N6 106.8(10) . . ?
N5 N6 B1 119.4(10) . . ?
C17 N6 N5 110.3(9) . . ?
C17 N6 B1 129.4(11) . . ?
C19 N7 C20 124.3(11) . . ?
C21 N7 C19 109.5(11) . . ?
C21 N7 C20 126.1(11) . . ?
C19 N8 C22 108.7(10) . . ?
C19 N8 B2 126.0(10) . . ?
C22 N8 B2 125.3(11) . . ?
C23 N9 B2 124.5(13) . . ?
C26 N9 C23 107.1(12) . . ?
C26 N9 B2 128.3(13) . . ?
C24 N10 C25 123.5(13) . . ?
C26 N10 C24 110.1(12) . . ?
C26 N10 C25 126.4(12) . . ?
W1 C1 Pt1 166.9(6) . . ?
O1 C2 W1 179.5(11) . . ?
O2 C3 W1 178.6(14) . . ?
H4A C4 H4B 109.5 . . ?
H4A C4 H4C 109.5 . . ?
H4B C4 H4C 109.5 . . ?
C5 C4 H4A 109.5 . . ?
C5 C4 H4B 109.5 . . ?
C5 C4 H4C 109.5 . . ?
N1 C5 C4 122.5(12) . . ?
N1 C5 C6 108.1(14) . . ?
C6 C5 C4 129.4(13) . . ?
C5 C6 H6 126.2 . . ?
C5 C6 C7 107.6(12) . . ?
C7 C6 H6 126.2 . . ?
N2 C7 C6 106.1(13) . . ?
N2 C7 C8 124.7(15) . . ?
C6 C7 C8 129.0(13) . . ?
C7 C8 H8A 109.5 . . ?
C7 C8 H8B 109.5 . . ?
C7 C8 H8C 109.5 . . ?
H8A C8 H8B 109.5 . . ?
H8A C8 H8C 109.5 . . ?
H8B C8 H8C 109.5 . . ?
H9A C9 H9B 109.5 . . ?
H9A C9 H9C 109.5 . . ?
H9B C9 H9C 109.5 . . ?
C10 C9 H9A 109.5 . . ?
C10 C9 H9B 109.5 . . ?
C10 C9 H9C 109.5 . . ?
N3 C10 C9 121.5(12) . . ?
N3 C10 C11 108.4(12) . . ?
C11 C10 C9 130.1(12) . . ?
C10 C11 H11 126.2 . . ?
C10 C11 C12 107.7(11) . . ?
C12 C11 H11 126.2 . . ?
N4 C12 C11 106.4(12) . . ?
N4 C12 C13 124.2(13) . . ?
C11 C12 C13 129.3(12) . . ?
C12 C13 H13A 109.5 . . ?
C12 C13 H13B 109.5 . . ?
C12 C13 H13C 109.5 . . ?
H13A C13 H13B 109.5 . . ?
H13A C13 H13C 109.5 . . ?
H13B C13 H13C 109.5 . . ?
H14A C14 H14B 109.5 . . ?
H14A C14 H14C 109.5 . . ?
H14B C14 H14C 109.5 . . ?
C15 C14 H14A 109.5 . . ?
C15 C14 H14B 109.5 . . ?
C15 C14 H14C 109.5 . . ?
N5 C15 C14 122.8(12) . . ?
N5 C15 C16 109.8(11) . . ?
C16 C15 C14 127.3(11) . . ?
C15 C16 H16 131(7) . . ?
C17 C16 H16 118(7) . . ?
C17 C16 C15 107.1(11) . . ?
N6 C17 C16 106.0(12) . . ?
N6 C17 C18 123.2(11) . . ?
C16 C17 C18 130.8(12) . . ?
C17 C18 H18A 109.5 . . ?
C17 C18 H18B 109.5 . . ?
C17 C18 H18C 109.5 . . ?
H18A C18 H18B 109.5 . . ?
H18A C18 H18C 109.5 . . ?
H18B C18 H18C 109.5 . . ?
N7 C19 S1 124.2(9) . . ?
N8 C19 S1 129.6(9) . . ?
N8 C19 N7 106.1(10) . . ?
N7 C20 H20A 109.5 . . ?
N7 C20 H20B 109.5 . . ?
N7 C20 H20C 109.5 . . ?
H20A C20 H20B 109.5 . . ?
H20A C20 H20C 109.5 . . ?
H20B C20 H20C 109.5 . . ?
N7 C21 H21 126.3 . . ?
C22 C21 N7 107.5(12) . . ?
C22 C21 H21 126.3 . . ?
N8 C22 H22 125.9 . . ?
C21 C22 N8 108.1(11) . . ?
C21 C22 H22 125.9 . . ?
N9 C23 H23 124.7 . . ?
C24 C23 N9 110.7(14) . . ?
C24 C23 H23 124.7 . . ?
N10 C24 H24 127.6 . . ?
C23 C24 N10 104.8(13) . . ?
C23 C24 H24 127.6 . . ?
N10 C25 H25A 109.5 . . ?
N10 C25 H25B 109.5 . . ?
N10 C25 H25C 109.5 . . ?
H25A C25 H25B 109.5 . . ?
H25A C25 H25C 109.5 . . ?
H25B C25 H25C 109.5 . . ?
N9 C26 S2 129.8(11) . . ?
N9 C26 N10 107.3(12) . . ?
N10 C26 S2 122.9(10) . . ?
C31 C30 P1 123.1(10) . . ?
C31 C30 C35 119.3(11) . . ?
C35 C30 P1 117.4(9) . . ?
C30 C31 H31 120.5 . . ?
C32 C31 C30 119.0(12) . . ?
C32 C31 H31 120.5 . . ?
C31 C32 H32 119.1 . . ?
C31 C32 C33 121.8(12) . . ?
C33 C32 H32 119.1 . . ?
C32 C33 H33 119.3 . . ?
C32 C33 C34 121.3(12) . . ?
C34 C33 H33 119.3 . . ?
C35 C34 C33 117.6(12) . . ?
C34 C35 C30 121.0(11) . . ?
C41 C40 P1 122.0(9) . . ?
C41 C40 C45 117.4(11) . . ?
C45 C40 P1 120.6(9) . . ?
C40 C41 H41 119.0 . . ?
C40 C41 C42 122.0(11) . . ?
C42 C41 H41 119.0 . . ?
C41 C42 H42 120.4 . . ?
C43 C42 C41 119.2(12) . . ?
C43 C42 H42 120.4 . . ?
C42 C43 H43 120.1 . . ?
C44 C43 C42 119.8(12) . . ?
C44 C43 H43 120.1 . . ?
C43 C44 H44 119.9 . . ?
C43 C44 C45 120.2(12) . . ?
C45 C44 H44 119.9 . . ?
C40 C45 H45 119.4 . . ?
C44 C45 C40 121.1(12) . . ?
C44 C45 H45 119.4 . . ?
C51 C50 P1 119.2(9) . . ?
C51 C50 C55 118.4(12) . . ?
C55 C50 P1 122.4(10) . . ?
C50 C51 H51 119.6 . . ?
C52 C51 C50 120.8(12) . . ?
C52 C51 H51 119.6 . . ?
C51 C52 H52 120.0 . . ?
C53 C52 C51 120.0(14) . . ?
C53 C52 H52 120.0 . . ?
C52 C53 H53 119.5 . . ?
C54 C53 C52 120.9(14) . . ?
C54 C53 H53 119.5 . . ?
C53 C54 H54 119.8 . . ?
C53 C54 C55 120.3(13) . . ?
C55 C54 H54 119.8 . . ?
C50 C55 C54 119.5(13) . . ?
C50 C55 H55 120.2 . . ?
C54 C55 H55 120.2 . . ?
N2 B1 H1 108(6) . . ?
N4 B1 N2 109.2(11) . . ?
N4 B1 N6 109.9(10) . . ?
N4 B1 H1 111(6) . . ?
N6 B1 N2 106.9(10) . . ?
N6 B1 H1 112(6) . . ?
N8 B2 H2A 110(7) . . ?
N8 B2 H2B 113(10) . . ?
N9 B2 N8 107.1(12) . . ?
N9 B2 H2A 119(7) . . ?
N9 B2 H2B 121(10) . . ?
H2A B2 H2B 85(10) . . ?

loop_
_geom_bond_atom_site_label_1
_geom_bond_atom_site_label_2
_geom_bond_distance
_geom_bond_site_symmetry_2
_geom_bond_publ_flag
C60 H60 0.9800 . ?
C60 Cl1 1.773(17) . ?
C60 Cl2 1.785(18) . ?
C60 Cl3 1.744(16) . ?
Pt1 S1 2.455(3) . ?
Pt1 S2 2.346(3) . ?
Pt1 P1 2.251(3) . ?
Pt1 C1 1.971(11) . ?
W1 N1 2.324(9) . ?
W1 N3 2.232(10) . ?
W1 N5 2.223(10) . ?
W1 C1 1.830(11) . ?
W1 C2 1.954(13) . ?
W1 C3 1.998(16) . ?
S1 C19 1.703(12) . ?
S2 C26 1.727(13) . ?
P1 C30 1.845(12) . ?
P1 C40 1.818(12) . ?
P1 C50 1.789(13) . ?
O1 C2 1.181(15) . ?
O2 C3 1.149(17) . ?
N1 N2 1.343(14) . ?
N1 C5 1.368(15) . ?
N2 C7 1.355(14) . ?
N2 B1 1.554(19) . ?
N3 N4 1.366(13) . ?
N3 C10 1.364(14) . ?
N4 C12 1.361(14) . ?
N4 B1 1.530(17) . ?
N5 N6 1.376(13) . ?
N5 C15 1.335(14) . ?
N6 C17 1.370(15) . ?
N6 B1 1.546(16) . ?
N7 C19 1.383(14) . ?
N7 C20 1.461(15) . ?
N7 C21 1.364(16) . ?
N8 C19 1.360(15) . ?
N8 C22 1.388(15) . ?
N8 B2 1.574(17) . ?
N9 C23 1.368(18) . ?
N9 C26 1.356(15) . ?
N9 B2 1.55(2) . ?
N10 C24 1.377(17) . ?
N10 C25 1.466(16) . ?
N10 C26 1.361(16) . ?
C4 H4A 0.9600 . ?
C4 H4B 0.9600 . ?
C4 H4C 0.9600 . ?
C4 C5 1.457(19) . ?
C5 C6 1.382(19) . ?
C6 H6 0.9300 . ?
C6 C7 1.38(2) . ?
C7 C8 1.47(2) . ?
C8 H8A 0.9600 . ?
C8 H8B 0.9600 . ?
C8 H8C 0.9600 . ?
C9 H9A 0.9600 . ?
C9 H9B 0.9600 . ?
C9 H9C 0.9600 . ?
C9 C10 1.472(18) . ?
C10 C11 1.388(18) . ?
C11 H11 0.9300 . ?
C11 C12 1.390(18) . ?
C12 C13 1.46(2) . ?
C13 H13A 0.9600 . ?
C13 H13B 0.9600 . ?
C13 H13C 0.9600 . ?
C14 H14A 0.9600 . ?
C14 H14B 0.9600 . ?
C14 H14C 0.9600 . ?
C14 C15 1.498(17) . ?
C15 C16 1.391(18) . ?
C16 H16 0.95(11) . ?
C16 C17 1.390(16) . ?
C17 C18 1.504(18) . ?
C18 H18A 0.9600 . ?
C18 H18B 0.9600 . ?
C18 H18C 0.9600 . ?
C20 H20A 0.9600 . ?
C20 H20B 0.9600 . ?
C20 H20C 0.9600 . ?
C21 H21 0.9300 . ?
C21 C22 1.350(18) . ?
C22 H22 0.9300 . ?
C23 H23 0.9300 . ?
C23 C24 1.35(2) . ?
C24 H24 0.9300 . ?
C25 H25A 0.9600 . ?
C25 H25B 0.9600 . ?
C25 H25C 0.9600 . ?
C30 C31 1.405(16) . ?
C30 C35 1.405(17) . ?
C31 H31 0.9300 . ?
C31 C32 1.359(17) . ?
C32 H32 0.9300 . ?
C32 C33 1.367(18) . ?
C33 H33 0.9300 . ?
C33 C34 1.397(16) . ?
C34 C35 1.389(17) . ?
C40 C41 1.377(16) . ?
C40 C45 1.408(15) . ?
C41 H41 0.9300 . ?
C41 C42 1.399(16) . ?
C42 H42 0.9300 . ?
C42 C43 1.398(18) . ?
C43 H43 0.9300 . ?
C43 C44 1.373(18) . ?
C44 H44 0.9300 . ?
C44 C45 1.391(16) . ?
C45 H45 0.9300 . ?
C50 C51 1.397(17) . ?
C50 C55 1.403(16) . ?
C51 H51 0.9300 . ?
C51 C52 1.384(17) . ?
C52 H52 0.9300 . ?
C52 C53 1.380(19) . ?
C53 H53 0.9300 . ?
C53 C54 1.35(2) . ?
C54 H54 0.9300 . ?
C54 C55 1.414(19) . ?
C55 H55 0.9300 . ?
B1 H1 1.15(2) . ?
B2 H2A 1.15(2) . ?
B2 H2B 1.15(2) . ?
Pt2 Pt2 2.68(3) 2_665 ?

loop_
_geom_torsion_atom_site_label_1
_geom_torsion_atom_site_label_2
_geom_torsion_atom_site_label_3
_geom_torsion_atom_site_label_4
_geom_torsion
_geom_torsion_site_symmetry_1
_geom_torsion_site_symmetry_2
_geom_torsion_site_symmetry_3
_geom_torsion_site_symmetry_4
_geom_torsion_publ_flag
Pt1 S1 C19 N7 -129.3(10) . . . . ?
Pt1 S1 C19 N8 54.5(13) . . . . ?
Pt1 S2 C26 N9 54.1(12) . . . . ?
Pt1 S2 C26 N10 -127.4(9) . . . . ?
Pt1 P1 C30 C31 -143.3(10) . . . . ?
Pt1 P1 C30 C35 41.9(10) . . . . ?
Pt1 P1 C40 C41 -176.4(9) . . . . ?
Pt1 P1 C40 C45 2.9(11) . . . . ?
Pt1 P1 C50 C51 60.7(10) . . . . ?
Pt1 P1 C50 C55 -120.9(9) . . . . ?
W1 N1 N2 C7 -162.3(8) . . . . ?
W1 N1 N2 B1 15.2(13) . . . . ?
W1 N1 C5 C4 -21.0(17) . . . . ?
W1 N1 C5 C6 161.6(8) . . . . ?
W1 N3 N4 C12 -174.5(8) . . . . ?
W1 N3 N4 B1 8.7(14) . . . . ?
W1 N3 C10 C9 -8.9(17) . . . . ?
W1 N3 C10 C11 172.6(8) . . . . ?
W1 N5 N6 C17 -175.8(7) . . . . ?
W1 N5 N6 B1 13.8(13) . . . . ?
W1 N5 C15 C14 -5.2(18) . . . . ?
W1 N5 C15 C16 174.7(8) . . . . ?
P1 C30 C31 C32 -175.7(11) . . . . ?
P1 C30 C35 C34 176.7(10) . . . . ?
P1 C40 C41 C42 -176.7(10) . . . . ?
P1 C40 C45 C44 177.0(10) . . . . ?
P1 C50 C51 C52 -179.7(9) . . . . ?
P1 C50 C55 C54 -179.5(10) . . . . ?
N1 N2 C7 C6 -2.3(14) . . . . ?
N1 N2 C7 C8 173.7(11) . . . . ?
N1 N2 B1 N4 49.2(14) . . . . ?
N1 N2 B1 N6 -69.6(14) . . . . ?
N1 C5 C6 C7 -2.1(14) . . . . ?
N2 N1 C5 C4 178.0(11) . . . . ?
N2 N1 C5 C6 0.6(13) . . . . ?
N3 W1 C1 Pt1 -169(3) . . . . ?
N3 N4 C12 C11 1.7(14) . . . . ?
N3 N4 C12 C13 178.3(12) . . . . ?
N3 N4 B1 N2 -64.9(13) . . . . ?
N3 N4 B1 N6 52.1(16) . . . . ?
N3 C10 C11 C12 0.8(14) . . . . ?
N4 N3 C10 C9 178.7(11) . . . . ?
N4 N3 C10 C11 0.2(13) . . . . ?
N5 W1 C1 Pt1 105(3) . . . . ?
N5 N6 C17 C16 0.1(13) . . . . ?
N5 N6 C17 C18 -179.9(11) . . . . ?
N5 N6 B1 N2 52.8(14) . . . . ?
N5 N6 B1 N4 -65.6(14) . . . . ?
N5 C15 C16 C17 1.6(14) . . . . ?
N6 N5 C15 C14 178.6(11) . . . . ?
N6 N5 C15 C16 -1.5(13) . . . . ?
N7 C21 C22 N8 -1.5(17) . . . . ?
N9 C23 C24 N10 -0.3(17) . . . . ?
C2 W1 C1 Pt1 -75(3) . . . . ?
C3 W1 C1 Pt1 11(3) . . . . ?
C4 C5 C6 C7 -179.2(13) . . . . ?
C5 N1 N2 C7 1.1(13) . . . . ?
C5 N1 N2 B1 178.6(10) . . . . ?
C5 C6 C7 N2 2.6(14) . . . . ?
C5 C6 C7 C8 -173.2(12) . . . . ?
C7 N2 B1 N4 -133.8(12) . . . . ?
C7 N2 B1 N6 107.4(13) . . . . ?
C9 C10 C11 C12 -177.5(12) . . . . ?
C10 N3 N4 C12 -1.2(13) . . . . ?
C10 N3 N4 B1 -178.1(10) . . . . ?
C10 C11 C12 N4 -1.5(14) . . . . ?
C10 C11 C12 C13 -177.9(14) . . . . ?
C12 N4 B1 N2 118.9(13) . . . . ?
C12 N4 B1 N6 -124.1(13) . . . . ?
C14 C15 C16 C17 -178.5(12) . . . . ?
C15 N5 N6 C17 0.8(12) . . . . ?
C15 N5 N6 B1 -169.5(10) . . . . ?
C15 C16 C17 N6 -1.0(14) . . . . ?
C15 C16 C17 C18 179.0(13) . . . . ?
C17 N6 B1 N2 -115.4(14) . . . . ?
C17 N6 B1 N4 126.1(13) . . . . ?
C19 N7 C21 C22 0.5(16) . . . . ?
C19 N8 C22 C21 2.0(16) . . . . ?
C19 N8 B2 N9 54.0(19) . . . . ?
C20 N7 C19 S1 7.3(18) . . . . ?
C20 N7 C19 N8 -175.8(12) . . . . ?
C20 N7 C21 C22 176.9(13) . . . . ?
C21 N7 C19 S1 -176.2(10) . . . . ?
C21 N7 C19 N8 0.8(14) . . . . ?
C22 N8 C19 S1 175.0(11) . . . . ?
C22 N8 C19 N7 -1.7(14) . . . . ?
C22 N8 B2 N9 -126.5(14) . . . . ?
C23 N9 C26 S2 179.6(10) . . . . ?
C23 N9 C26 N10 1.0(14) . . . . ?
C23 N9 B2 N8 67.0(17) . . . . ?
C24 N10 C26 S2 -180.0(9) . . . . ?
C24 N10 C26 N9 -1.2(14) . . . . ?
C25 N10 C24 C23 178.4(12) . . . . ?
C25 N10 C26 S2 2.6(18) . . . . ?
C25 N10 C26 N9 -178.6(11) . . . . ?
C26 N9 C23 C24 -0.4(16) . . . . ?
C26 N9 B2 N8 -108.5(15) . . . . ?
C26 N10 C24 C23 0.9(16) . . . . ?
C30 P1 C40 C41 62.4(12) . . . . ?
C30 P1 C40 C45 -118.3(10) . . . . ?
C30 P1 C50 C51 179.3(9) . . . . ?
C30 P1 C50 C55 -2.3(11) . . . . ?
C30 C31 C32 C33 -1(2) . . . . ?
C31 C30 C35 C34 2(2) . . . . ?
C31 C32 C33 C34 2(2) . . . . ?
C32 C33 C34 C35 -1(2) . . . . ?
C33 C34 C35 C30 -1(2) . . . . ?
C35 C30 C31 C32 -1(2) . . . . ?
C40 P1 C30 C31 -17.2(13) . . . . ?
C40 P1 C30 C35 168.0(10) . . . . ?
C40 P1 C50 C51 -69.0(10) . . . . ?
C40 P1 C50 C55 109.3(10) . . . . ?
C40 C41 C42 C43 0(2) . . . . ?
C41 C40 C45 C44 -3.6(18) . . . . ?
C41 C42 C43 C44 -4(2) . . . . ?
C42 C43 C44 C45 4(2) . . . . ?
C43 C44 C45 C40 0(2) . . . . ?
C45 C40 C41 C42 3.9(19) . . . . ?
C50 P1 C30 C31 90.4(11) . . . . ?
C50 P1 C30 C35 -84.4(11) . . . . ?
C50 P1 C40 C41 -44.7(12) . . . . ?
C50 P1 C40 C45 134.6(10) . . . . ?
C50 C51 C52 C53 -1.3(18) . . . . ?
C51 C50 C55 C54 -1.2(18) . . . . ?
C51 C52 C53 C54 0(2) . . . . ?
C52 C53 C54 C55 1(2) . . . . ?
C53 C54 C55 C50 0(2) . . . . ?
C55 C50 C51 C52 1.8(17) . . . . ?
B1 N2 C7 C6 -179.5(11) . . . . ?
B1 N2 C7 C8 -4(2) . . . . ?
B1 N4 C12 C11 178.2(12) . . . . ?
B1 N4 C12 C13 -5(2) . . . . ?
B1 N6 C17 C16 169.2(11) . . . . ?
B1 N6 C17 C18 -11(2) . . . . ?
B2 N8 C19 S1 -5(2) . . . . ?
B2 N8 C19 N7 177.9(13) . . . . ?
B2 N8 C22 C21 -177.6(14) . . . . ?
B2 N9 C23 C24 -176.7(12) . . . . ?
B2 N9 C26 S2 -4.3(19) . . . . ?
B2 N9 C26 N10 177.1(12) . . . . ?

loop_
_exptl_oxdiff_crystal_face_indexfrac_h
_exptl_oxdiff_crystal_face_indexfrac_k
_exptl_oxdiff_crystal_face_indexfrac_l
_exptl_oxdiff_crystal_face_x
_exptl_oxdiff_crystal_face_y
_exptl_oxdiff_crystal_face_z
6.6494 -2.1244 -1.8485 0.1906 0.8021 0.5659
-5.0431 -0.5835 -9.2098 -0.7320 -0.6272 0.2660
-6.2293 0.3427 5.5098 -0.1131 -0.4805 -0.8697
0.2919 3.6678 -8.7062 -0.1411 -0.5833 0.7999
4.5611 0.4201 9.6654 0.7133 0.6114 -0.3427
5.3491 1.5080 9.2179 0.8053 0.5551 -0.2081
-1.0954 -3.4027 8.9103 0.1177 0.4850 -0.8665

loop_
_smtbx_masks_void_nr
_smtbx_masks_void_average_x
_smtbx_masks_void_average_y
_smtbx_masks_void_average_z
_smtbx_masks_void_volume
_smtbx_masks_void_count_electrons
_smtbx_masks_void_content
1 0.039 0.372 0.011 11.4 0.3 ?
2 -0.039 0.628 -0.011 11.4 0.3 ?
